data_7037010
loop_
_publ_author_name
'Sevastianova, Tatiana N.'
'Bodensteiner, Michael'
'Maulieva, Albina F.'
'Davydova, Elena I.'
'Virovets, Alexander V.'
'Peresypkina, Eugenia V.'
'Bal\'azs, G\'abor'
'Gra\&sl, Christian'
'Seidl, Michael'
'Scheer, Manfred'
'Frenking, Gernot'
'Berezovskaya, Ekaterina A.'
'Kazakov, Igor V.'
'Khoroshilova, Olesya V.'
'Timoshkin, Alexey Y.'

_publ_section_title
;
 Versatile structures of group 13 metal halide complexes with 4,4'-bipy:
 from 1D coordination polymers to 2D and 3D metal-organic frameworks.
;
_journal_issue 47
_journal_name_full 'Dalton transactions (Cambridge, England : 2003)'
_journal_page_first 20648
_journal_page_last 20658
_journal_paper_doi 10.1039/c5dt03192c
_journal_volume 44
_journal_year 2015
_chemical_formula_moiety '0.5(C40 H32 Cl4 Ga2 N8), 0.5(Cl8 Ga2), 2(C10 H8 N2)'
_chemical_formula_sum 'C40 H32 Cl6 Ga2 N8'
_chemical_formula_weight 976.87
_chemical_name_systematic
;
 ?
;
_space_group_crystal_system orthorhombic
_space_group_IT_number 52
_space_group_name_Hall '-P 2a 2bc'
_space_group_name_H-M_alt 'P n n a'
_symmetry_space_group_name_Hall '-P 2a 2bc'
_symmetry_space_group_name_H-M 'P n n a'
_atom_sites_solution_hydrogens geom
_audit_creation_date 2015-09-17
_audit_creation_method
;
Olex2 1.2-alpha
(compiled 2015.09.16 svn.r3215 for OlexSys, GUI svn.r5097)
;
_audit_update_record
;
2015-09-23 deposited with the CCDC.
2015-10-29 downloaded from the CCDC.
;
_cell_angle_alpha 90
_cell_angle_beta 90
_cell_angle_gamma 90
_cell_formula_units_Z 4
_cell_length_a 16.34720(10)
_cell_length_b 15.88050(10)
_cell_length_c 16.08530(10)
_cell_measurement_reflns_used 14553
_cell_measurement_temperature 123(2)
_cell_measurement_theta_max 66.4740
_cell_measurement_theta_min 3.8522
_cell_volume 4175.77(4)
_computing_cell_refinement
;
CrysAlisPro, Agilent Technologies,
Version 1.171.36.21 (release 14-08-2012 CrysAlis171 .NET)
(compiled Sep 14 2012,17:21:16)
;
_computing_data_collection
;
CrysAlisPro, Agilent Technologies,
Version 1.171.36.21 (release 14-08-2012 CrysAlis171 .NET)
(compiled Sep 14 2012,17:21:16)
;
_computing_data_reduction
;
CrysAlisPro, Agilent Technologies,
Version 1.171.36.21 (release 14-08-2012 CrysAlis171 .NET)
(compiled Sep 14 2012,17:21:16)
;
_computing_molecular_graphics 'Olex2 (Dolomanov et al., 2009)'
_computing_publication_material 'Olex2 (Dolomanov et al., 2009)'
_computing_structure_refinement 'ShelXL (Sheldrick, 2015)'
_computing_structure_solution 'SIR97 (Burla et al., 2007)'
_diffrn_ambient_temperature 123.15
_diffrn_detector_area_resol_mean 10.5431
_diffrn_measured_fraction_theta_full 0.998
_diffrn_measured_fraction_theta_max 0.998
_diffrn_measurement_device_type 'Xcalibur, Ruby, Gemini ultra'
_diffrn_radiation_monochromator mirror
_diffrn_radiation_type CuK\a
_diffrn_radiation_wavelength 1.54178
_diffrn_reflns_av_R_equivalents 0.0256
_diffrn_reflns_av_unetI/netI 0.0146
_diffrn_reflns_laue_measured_fraction_full 0.998
_diffrn_reflns_laue_measured_fraction_max 0.998
_diffrn_reflns_limit_h_max 19
_diffrn_reflns_limit_h_min -19
_diffrn_reflns_limit_k_max 18
_diffrn_reflns_limit_k_min -17
_diffrn_reflns_limit_l_max 18
_diffrn_reflns_limit_l_min -19
_diffrn_reflns_number 27755
_diffrn_reflns_point_group_measured_fraction_full 0.998
_diffrn_reflns_point_group_measured_fraction_max 0.998
_diffrn_reflns_theta_full 66.578
_diffrn_reflns_theta_max 66.578
_diffrn_reflns_theta_min 3.855
_diffrn_source 'Enhance Ultra (Cu) X-ray Source'
_exptl_absorpt_coefficient_mu 5.443
_exptl_absorpt_correction_T_max 0.569
_exptl_absorpt_correction_T_min 0.316
_exptl_absorpt_correction_type analytical
_exptl_absorpt_process_details
;
CrysAlisPro, Agilent Technologies,
Version 1.171.36.21 (release 14-08-2012 CrysAlis171 .NET)
(compiled Sep 14 2012,17:21:16)
Analytical numeric absorption correction using a multifaceted crystal
            model based on expressions derived by R.C. Clark & J.S. Reid.
(Clark, R. C. & Reid, J. S. (1995). Acta Cryst. A51, 887-897)
;
_exptl_crystal_colour colourless
_exptl_crystal_colour_primary colourless
_exptl_crystal_density_diffrn 1.554
_exptl_crystal_density_method 'not measured'
_exptl_crystal_description block
_exptl_crystal_F_000 1968
_exptl_crystal_size_max 0.3206
_exptl_crystal_size_mid 0.2045
_exptl_crystal_size_min 0.1542
_refine_diff_density_max 0.241
_refine_diff_density_min -0.453
_refine_diff_density_rms 0.053
_refine_ls_extinction_method none
_refine_ls_goodness_of_fit_ref 1.045
_refine_ls_hydrogen_treatment constr
_refine_ls_matrix_type full
_refine_ls_number_parameters 275
_refine_ls_number_reflns 3689
_refine_ls_number_restraints 0
_refine_ls_restrained_S_all 1.045
_refine_ls_R_factor_all 0.0281
_refine_ls_R_factor_gt 0.0258
_refine_ls_shift/su_max 0.001
_refine_ls_shift/su_mean 0.000
_refine_ls_structure_factor_coef Fsqd
_refine_ls_weighting_details 'w=1/[\s^2^(Fo^2^)+(0.0394P)^2^+1.6993P] where P=(Fo^2^+2Fc^2^)/3'
_refine_ls_weighting_scheme calc
_refine_ls_wR_factor_gt 0.0713
_refine_ls_wR_factor_ref 0.0734
_reflns_Friedel_coverage 0.000
_reflns_number_gt 3369
_reflns_number_total 3689
_reflns_threshold_expression 'I > 2\s(I)'
_cod_data_source_file c5dt03192c2.cif
_cod_data_source_block 1
_cod_depositor_comments 'Adding full bibliography for 7037006--7037016.cif.'
_cod_database_code 7037010
_shelx_space_group_comment
;
The symmetry employed for this shelxl refinement is uniquely defined
by the following loop, which should always be used as a source of
symmetry information in preference to the above space-group names.
They are only intended as comments.
;
_olex2_refinement_description
;
1. Fixed Uiso
 At 1.2 times of:
  All C(H) groups
2. Others
 Fixed Sof: Cl3A(0.5) Cl4A(0.5) Cl3B(0.5) Cl4B(0.5)
3.a Aromatic/amide H refined with riding coordinates:
 C9(H9), C4(H4), C6(H6), C7(H7), C1(H1), C5(H5), C18(H18), C15(H15), C12(H12),
 C2(H2), C20(H20), C16(H16), C11(H11), C10(H10), C17(H17), C21(H21)
;
_shelx_shelxl_version_number 2014/7
_olex2_submission_special_instructions 'No special instructions were received'

loop_
_space_group_symop_operation_xyz
'x, y, z'
'-x+1/2, -y, z'
'x, -y+1/2, -z+1/2'
'-x+1/2, y+1/2, -z+1/2'
'-x, -y, -z'
'x-1/2, y, -z'
'-x, y-1/2, z-1/2'
'x-1/2, -y-1/2, z-1/2'

loop_
_atom_site_label
_atom_site_type_symbol
_atom_site_fract_x
_atom_site_fract_y
_atom_site_fract_z
_atom_site_U_iso_or_equiv
_atom_site_adp_type
_atom_site_occupancy
_atom_site_site_symmetry_order
_atom_site_calc_flag
_atom_site_refinement_flags_posn
_atom_site_refinement_flags_adp
_atom_site_refinement_flags_occupancy
_atom_site_disorder_assembly
_atom_site_disorder_group
Ga1 Ga 0.49656(2) 0.7500 0.2500 0.01544(9) Uani 1 2 d S T P . .
Ga2 Ga 0.51804(2) 0.7500 -0.2500 0.04295(12) Uani 1 2 d S T P . .
Cl1 Cl 0.63839(3) 0.7500 0.2500 0.02010(12) Uani 1 2 d S T P . .
Cl2 Cl 0.35582(3) 0.7500 0.2500 0.02024(12) Uani 1 2 d S T P . .
Cl3A Cl 0.60575(13) 0.72970(15) -0.15274(14) 0.0522(4) Uani 0.5 1 d . . . A 1
Cl4A Cl 0.45321(17) 0.62597(13) -0.24892(17) 0.0706(6) Uani 0.5 1 d . . . A 1
Cl3B Cl 0.58163(18) 0.74934(19) -0.12959(16) 0.0791(8) Uani 0.5 1 d . . . A 2
Cl4B Cl 0.43405(13) 0.65222(13) -0.27074(15) 0.0616(5) Uani 0.5 1 d . . . A 2
N1 N 0.49673(7) 0.65663(7) 0.34290(7) 0.0177(3) Uani 1 1 d . . . . .
N2 N 0.49783(7) 0.65581(7) 0.15783(8) 0.0178(3) Uani 1 1 d . . . . .
N5 N 0.70147(11) 0.28101(9) 0.02110(10) 0.0428(4) Uani 1 1 d . . . . .
C9 C 0.55043(9) 0.60282(9) 0.02960(9) 0.0246(3) Uani 1 1 d . . . . .
H9 H 0.5861 0.6103 -0.0164 0.030 Uiso 1 1 calc R . . . .
N4 N 0.7500 0.5000 0.74604(13) 0.0503(7) Uani 1 2 d S T P . .
C19 C 0.73976(9) 0.45428(10) 0.02264(10) 0.0258(3) Uani 1 1 d . . . . .
C3 C 0.49930(8) 0.53308(9) 0.46727(9) 0.0183(3) Uani 1 1 d . . . . .
N3 N 0.7500 0.5000 0.30299(12) 0.0312(4) Uani 1 2 d S T P . .
C4 C 0.54795(9) 0.52688(9) 0.39650(9) 0.0214(3) Uani 1 1 d . . . . .
H4 H 0.5826 0.4794 0.3891 0.026 Uiso 1 1 calc R . . . .
C6 C 0.44797(9) 0.58869(9) 0.16152(9) 0.0218(3) Uani 1 1 d . . . . .
H6 H 0.4109 0.5843 0.2068 0.026 Uiso 1 1 calc R . . . .
C14 C 0.7500 0.5000 0.57063(14) 0.0282(5) Uani 1 2 d S T P . .
C7 C 0.44845(9) 0.52596(9) 0.10232(9) 0.0231(3) Uani 1 1 d . . . . .
H7 H 0.4138 0.4783 0.1086 0.028 Uiso 1 1 calc R . . . .
C1 C 0.44883(9) 0.66301(9) 0.41076(9) 0.0226(3) Uani 1 1 d . . . . .
H1 H 0.4131 0.7100 0.4154 0.027 Uiso 1 1 calc R . . . .
C13 C 0.7500 0.5000 0.47816(15) 0.0247(4) Uani 1 2 d S T P . .
C5 C 0.54602(9) 0.58935(9) 0.33718(9) 0.0202(3) Uani 1 1 d . . . . .
H5 H 0.5810 0.5846 0.2903 0.024 Uiso 1 1 calc R . . . .
C18 C 0.74285(9) 0.40689(10) -0.05021(10) 0.0284(3) Uani 1 1 d . . . . .
H18 H 0.7580 0.4327 -0.1012 0.034 Uiso 1 1 calc R . . . .
C15 C 0.78319(12) 0.43374(11) 0.61592(11) 0.0376(4) Uani 1 1 d . . . . .
H15 H 0.8069 0.3870 0.5880 0.045 Uiso 1 1 calc R . . . .
C12 C 0.74746(9) 0.42511(10) 0.43294(10) 0.0262(3) Uani 1 1 d . . . . .
H12 H 0.7460 0.3724 0.4608 0.031 Uiso 1 1 calc R . . . .
C8 C 0.49959(8) 0.53230(9) 0.03337(9) 0.0191(3) Uani 1 1 d . . . . .
C2 C 0.44947(9) 0.60428(9) 0.47367(9) 0.0234(3) Uani 1 1 d . . . . .
H2 H 0.4161 0.6121 0.5214 0.028 Uiso 1 1 calc R . . . .
C20 C 0.71665(12) 0.41216(11) 0.09468(11) 0.0368(4) Uani 1 1 d . . . . .
H20 H 0.7133 0.4414 0.1461 0.044 Uiso 1 1 calc R . . . .
C16 C 0.78142(14) 0.43636(12) 0.70201(12) 0.0476(5) Uani 1 1 d . . . . .
H16 H 0.8039 0.3900 0.7316 0.057 Uiso 1 1 calc R . . . .
C11 C 0.74715(9) 0.42844(10) 0.34703(10) 0.0285(3) Uani 1 1 d . . . . .
H11 H 0.7448 0.3768 0.3174 0.034 Uiso 1 1 calc R . . . .
C10 C 0.54893(9) 0.66150(9) 0.09244(9) 0.0233(3) Uani 1 1 d . . . . .
H10 H 0.5854 0.7079 0.0896 0.028 Uiso 1 1 calc R . . . .
C17 C 0.72372(11) 0.32215(11) -0.04770(11) 0.0345(4) Uani 1 1 d . . . . .
H17 H 0.7266 0.2912 -0.0982 0.041 Uiso 1 1 calc R . . . .
C21 C 0.69859(14) 0.32696(11) 0.09070(12) 0.0450(5) Uani 1 1 d . . . . .
H21 H 0.6831 0.2994 0.1407 0.054 Uiso 1 1 calc R . . . .

loop_
_atom_site_aniso_label
_atom_site_aniso_U_11
_atom_site_aniso_U_22
_atom_site_aniso_U_33
_atom_site_aniso_U_23
_atom_site_aniso_U_13
_atom_site_aniso_U_12
Ga1 0.02206(16) 0.01225(15) 0.01203(15) 0.00038(8) 0.000 0.000
Ga2 0.03267(18) 0.0507(2) 0.0454(2) -0.00520(14) 0.000 0.000
Cl1 0.0218(3) 0.0182(2) 0.0203(3) 0.00158(16) 0.000 0.000
Cl2 0.0215(3) 0.0204(2) 0.0188(3) -0.00142(16) 0.000 0.000
Cl3A 0.0528(10) 0.0528(8) 0.0508(11) 0.0150(7) -0.0170(7) -0.0065(6)
Cl4A 0.0803(13) 0.0431(11) 0.0886(16) -0.0260(9) -0.0096(9) -0.0027(8)
Cl3B 0.0873(18) 0.097(2) 0.0533(14) 0.0362(11) -0.0138(10) -0.0318(12)
Cl4B 0.0606(11) 0.0491(11) 0.0749(12) -0.0247(9) 0.0017(8) -0.0201(8)
N1 0.0234(6) 0.0149(6) 0.0150(6) 0.0007(5) 0.0001(4) -0.0005(4)
N2 0.0239(6) 0.0146(6) 0.0150(6) 0.0002(5) 0.0002(4) 0.0007(4)
N5 0.0584(10) 0.0289(7) 0.0409(9) -0.0007(7) -0.0074(8) -0.0042(7)
C9 0.0313(8) 0.0228(7) 0.0198(7) -0.0026(6) 0.0068(6) -0.0033(6)
N4 0.080(2) 0.0435(14) 0.0278(12) 0.000 0.000 -0.0054(12)
C19 0.0261(7) 0.0259(8) 0.0255(8) -0.0003(7) -0.0022(6) 0.0026(6)
C3 0.0213(7) 0.0165(7) 0.0170(7) 0.0010(6) -0.0007(5) -0.0016(5)
N3 0.0305(10) 0.0351(11) 0.0280(10) 0.000 0.000 0.0035(8)
C4 0.0267(7) 0.0178(7) 0.0199(7) 0.0014(6) 0.0011(6) 0.0041(6)
C6 0.0274(7) 0.0206(7) 0.0174(7) -0.0009(6) 0.0032(6) -0.0027(6)
C14 0.0316(12) 0.0269(11) 0.0260(11) 0.000 0.000 -0.0052(9)
C7 0.0285(7) 0.0193(7) 0.0215(7) -0.0024(6) 0.0030(6) -0.0055(6)
C1 0.0280(7) 0.0181(7) 0.0216(7) 0.0020(6) 0.0046(6) 0.0037(6)
C13 0.0213(10) 0.0248(11) 0.0280(11) 0.000 0.000 0.0005(8)
C5 0.0253(7) 0.0191(7) 0.0163(7) 0.0003(5) 0.0025(5) 0.0022(6)
C18 0.0280(8) 0.0320(8) 0.0253(8) -0.0021(7) -0.0040(6) -0.0007(6)
C15 0.0514(10) 0.0309(9) 0.0305(9) 0.0019(7) -0.0011(8) 0.0026(8)
C12 0.0254(7) 0.0220(8) 0.0312(8) 0.0002(6) 0.0011(6) 0.0013(6)
C8 0.0233(7) 0.0170(7) 0.0168(7) -0.0010(6) -0.0014(5) 0.0020(5)
C2 0.0289(7) 0.0216(7) 0.0198(7) 0.0033(6) 0.0074(6) 0.0027(6)
C20 0.0542(11) 0.0297(8) 0.0265(8) 0.0004(7) -0.0003(8) -0.0014(8)
C16 0.0728(14) 0.0379(10) 0.0322(9) 0.0053(8) -0.0059(9) 0.0008(10)
C11 0.0269(8) 0.0275(8) 0.0312(8) -0.0043(7) 0.0011(6) 0.0030(6)
C10 0.0299(7) 0.0195(7) 0.0206(7) -0.0011(6) 0.0043(6) -0.0045(6)
C17 0.0371(9) 0.0326(9) 0.0337(9) -0.0070(7) -0.0082(7) -0.0010(7)
C21 0.0710(13) 0.0305(9) 0.0336(10) 0.0062(8) 0.0016(9) -0.0056(9)

loop_
_atom_type_symbol
_atom_type_description
_atom_type_scat_dispersion_real
_atom_type_scat_dispersion_imag
_atom_type_scat_source
C C 0.0181 0.0091 'International Tables Vol C Tables 4.2.6.8 and 6.1.1.4'
H H 0.0000 0.0000 'International Tables Vol C Tables 4.2.6.8 and 6.1.1.4'
Cl Cl 0.3639 0.7018 'International Tables Vol C Tables 4.2.6.8 and 6.1.1.4'
Ga Ga -1.2846 0.7763 'International Tables Vol C Tables 4.2.6.8 and 6.1.1.4'
N N 0.0311 0.0180 'International Tables Vol C Tables 4.2.6.8 and 6.1.1.4'

loop_
_geom_angle_atom_site_label_1
_geom_angle_atom_site_label_2
_geom_angle_atom_site_label_3
_geom_angle
_geom_angle_site_symmetry_1
_geom_angle_site_symmetry_3
Cl2 Ga1 Cl1 180.0 . .
N1 Ga1 Cl1 89.92(3) . .
N1 Ga1 Cl1 89.92(3) 3_565 .
N1 Ga1 Cl2 90.08(3) . .
N1 Ga1 Cl2 90.08(3) 3_565 .
N1 Ga1 N1 179.85(6) . 3_565
N1 Ga1 N2 89.97(5) . .
N1 Ga1 N2 90.03(5) 3_565 .
N1 Ga1 N2 90.03(5) . 3_565
N1 Ga1 N2 89.97(5) 3_565 3_565
N2 Ga1 Cl1 89.43(3) . .
N2 Ga1 Cl1 89.43(3) 3_565 .
N2 Ga1 Cl2 90.57(3) 3_565 .
N2 Ga1 Cl2 90.57(3) . .
N2 Ga1 N2 178.86(6) . 3_565
Cl3A Ga2 Cl3A 96.18(11) . 3_564
Cl3A Ga2 Cl4A 100.28(9) . .
Cl3A Ga2 Cl4A 117.03(9) . 3_564
Cl3A Ga2 Cl4A 100.28(9) 3_564 3_564
Cl3A Ga2 Cl4A 117.03(9) 3_564 .
Cl4A Ga2 Cl4A 123.44(12) . 3_564
Cl3B Ga2 Cl3B 123.55(14) 3_564 .
Cl4B Ga2 Cl3B 99.95(10) . 3_564
Cl4B Ga2 Cl3B 116.47(10) . .
Cl4B Ga2 Cl3B 99.95(10) 3_564 .
Cl4B Ga2 Cl3B 116.47(10) 3_564 3_564
Cl4B Ga2 Cl4B 98.31(12) 3_564 .
C1 N1 Ga1 121.43(9) . .
C5 N1 Ga1 120.88(9) . .
C5 N1 C1 117.69(12) . .
C6 N2 Ga1 121.77(9) . .
C6 N2 C10 117.66(12) . .
C10 N2 Ga1 120.57(9) . .
C17 N5 C21 115.88(15) . .
C8 C9 H9 120.0 . .
C10 C9 H9 120.0 . .
C10 C9 C8 120.07(14) . .
C16 N4 C16 116.0(2) 2_665 .
C18 C19 C19 121.20(10) . 2_665
C20 C19 C19 121.99(10) . 2_665
C20 C19 C18 116.81(15) . .
C4 C3 C3 121.35(16) . 5_666
C4 C3 C2 116.77(13) . .
C2 C3 C3 121.88(16) . 5_666
C11 N3 C11 116.2(2) . 2_665
C3 C4 H4 119.9 . .
C5 C4 C3 120.18(13) . .
C5 C4 H4 119.9 . .
N2 C6 H6 118.7 . .
N2 C6 C7 122.66(13) . .
C7 C6 H6 118.7 . .
C15 C14 C13 121.60(11) 2_665 .
C15 C14 C13 121.60(11) . .
C15 C14 C15 116.8(2) . 2_665
C6 C7 H7 120.0 . .
C6 C7 C8 120.09(13) . .
C8 C7 H7 120.0 . .
N1 C1 H1 118.6 . .
N1 C1 C2 122.71(13) . .
C2 C1 H1 118.6 . .
C12 C13 C14 121.44(11) . .
C12 C13 C14 121.44(11) 2_665 .
C12 C13 C12 117.1(2) . 2_665
N1 C5 C4 122.69(13) . .
N1 C5 H5 118.7 . .
C4 C5 H5 118.7 . .
C19 C18 H18 120.2 . .
C17 C18 C19 119.54(16) . .
C17 C18 H18 120.2 . .
C14 C15 H15 120.2 . .
C16 C15 C14 119.53(17) . .
C16 C15 H15 120.2 . .
C13 C12 H12 120.4 . .
C11 C12 C13 119.26(15) . .
C11 C12 H12 120.4 . .
C9 C8 C8 121.17(16) . 5_665
C7 C8 C9 116.75(14) . .
C7 C8 C8 122.08(16) . 5_665
C3 C2 H2 120.0 . .
C1 C2 C3 119.91(13) . .
C1 C2 H2 120.0 . .
C19 C20 H20 120.4 . .
C21 C20 C19 119.27(16) . .
C21 C20 H20 120.4 . .
N4 C16 C15 124.06(18) . .
N4 C16 H16 118.0 . .
C15 C16 H16 118.0 . .
N3 C11 C12 124.09(15) . .
N3 C11 H11 118.0 . .
C12 C11 H11 118.0 . .
N2 C10 C9 122.69(13) . .
N2 C10 H10 118.7 . .
C9 C10 H10 118.7 . .
N5 C17 C18 124.19(16) . .
N5 C17 H17 117.9 . .
C18 C17 H17 117.9 . .
N5 C21 C20 124.31(17) . .
N5 C21 H21 117.8 . .
C20 C21 H21 117.8 . .

loop_
_geom_bond_atom_site_label_1
_geom_bond_atom_site_label_2
_geom_bond_distance
_geom_bond_site_symmetry_2
Ga1 Cl1 2.3186(5) .
Ga1 Cl2 2.3006(5) .
Ga1 N1 2.1052(12) 3_565
Ga1 N1 2.1052(12) .
Ga1 N2 2.1061(12) .
Ga1 N2 2.1062(12) 3_565
Ga2 Cl3A 2.146(2) .
Ga2 Cl3A 2.146(2) 3_564
Ga2 Cl4A 2.237(3) .
Ga2 Cl4A 2.237(3) 3_564
Ga2 Cl3B 2.198(3) .
Ga2 Cl3B 2.198(3) 3_564
Ga2 Cl4B 2.099(2) .
Ga2 Cl4B 2.099(2) 3_564
N1 C1 1.3472(19) .
N1 C5 1.3413(18) .
N2 C6 1.3432(19) .
N2 C10 1.3462(19) .
N5 C17 1.336(2) .
N5 C21 1.337(2) .
C9 H9 0.9500 .
C9 C8 1.396(2) .
C9 C10 1.375(2) .
N4 C16 1.337(2) .
N4 C16 1.337(2) 2_665
C19 C19 1.490(3) 2_665
C19 C18 1.394(2) .
C19 C20 1.390(2) .
C3 C3 1.488(3) 5_666
C3 C4 1.392(2) .
C3 C2 1.397(2) .
N3 C11 1.340(2) 2_665
N3 C11 1.340(2) .
C4 H4 0.9500 .
C4 C5 1.377(2) .
C6 H6 0.9500 .
C6 C7 1.378(2) .
C14 C13 1.487(3) .
C14 C15 1.390(2) .
C14 C15 1.390(2) 2_665
C7 H7 0.9500 .
C7 C8 1.392(2) .
C1 H1 0.9500 .
C1 C2 1.376(2) .
C13 C12 1.395(2) 2_665
C13 C12 1.395(2) .
C5 H5 0.9500 .
C18 H18 0.9500 .
C18 C17 1.382(2) .
C15 H15 0.9500 .
C15 C16 1.386(3) .
C12 H12 0.9500 .
C12 C11 1.383(2) .
C8 C8 1.485(3) 5_665
C2 H2 0.9500 .
C20 H20 0.9500 .
C20 C21 1.386(3) .
C16 H16 0.9500 .
C11 H11 0.9500 .
C10 H10 0.9500 .
C17 H17 0.9500 .
C21 H21 0.9500 .

loop_
_geom_torsion_atom_site_label_1
_geom_torsion_atom_site_label_2
_geom_torsion_atom_site_label_3
_geom_torsion_atom_site_label_4
_geom_torsion
_geom_torsion_site_symmetry_1
_geom_torsion_site_symmetry_4
Ga1 N1 C1 C2 -177.98(11) . .
Ga1 N1 C5 C4 -179.94(11) . .
Ga1 N2 C6 C7 -179.31(11) . .
Ga1 N2 C10 C9 -178.19(12) . .
N1 C1 C2 C3 -2.1(2) . .
N2 C6 C7 C8 -2.7(2) . .
C19 C19 C18 C17 179.76(17) 2_665 .
C19 C19 C20 C21 -179.80(19) 2_665 .
C19 C18 C17 N5 0.3(3) . .
C19 C20 C21 N5 -0.2(3) . .
C3 C3 C4 C5 -179.45(16) 5_666 .
C3 C3 C2 C1 -178.60(16) 5_666 .
C3 C4 C5 N1 -2.0(2) . .
C4 C3 C2 C1 1.5(2) . .
C6 N2 C10 C9 1.4(2) . .
C6 C7 C8 C9 1.8(2) . .
C6 C7 C8 C8 -178.04(16) . 5_665
C14 C13 C12 C11 179.67(10) . .
C14 C15 C16 N4 -0.7(3) . .
C1 N1 C5 C4 1.4(2) . .
C13 C14 C15 C16 -179.68(14) . .
C13 C12 C11 N3 0.7(2) . .
C5 N1 C1 C2 0.7(2) . .
C18 C19 C20 C21 0.3(3) . .
C15 C14 C13 C12 29.27(11) 2_665 2_665
C15 C14 C13 C12 -150.73(11) 2_665 .
C15 C14 C13 C12 29.28(11) . .
C15 C14 C13 C12 -150.72(11) . 2_665
C15 C14 C15 C16 0.32(14) 2_665 .
C12 C13 C12 C11 -0.33(10) 2_665 .
C8 C9 C10 N2 -2.2(2) . .
C2 C3 C4 C5 0.5(2) . .
C20 C19 C18 C17 -0.3(2) . .
C16 N4 C16 C15 0.35(15) 2_665 .
C11 N3 C11 C12 -0.36(11) 2_665 .
C10 N2 C6 C7 1.1(2) . .
C10 C9 C8 C7 0.6(2) . .
C10 C9 C8 C8 -179.59(16) . 5_665
C17 N5 C21 C20 0.2(3) . .
C21 N5 C17 C18 -0.3(3) . .
